data_7200704
loop_
_publ_author_name
'Cao, Xin-Yi'
'Yao, Yuan-Gen'
'Batten, Stuart R.'
'Ma, En'
'Qin, Ye-Yan'
'Zhang, Jian'
'Zhang, Rui-Bo'
'Cheng, Jian-Kai'

_publ_section_title
;
 Unusual parallel entanglement of metal--organic 2D frameworks with
 coexistence of polyrotaxane, polycatenane and interdigitation
;
_journal_issue 6
_journal_name_full CrystEngComm
_journal_page_first 1030
_journal_paper_doi 10.1039/b820600g
_journal_volume 11
_journal_year 2009
_chemical_formula_sum 'C114 H93 N4 O24 Zn4'
_chemical_formula_weight 2164.48
_chemical_name_systematic
;
?
;
_space_group_IT_number 2
_symmetry_cell_setting triclinic
_symmetry_space_group_name_Hall '-P 1'
_symmetry_space_group_name_H-M 'P -1'
_atom_sites_solution_hydrogens geom
_atom_sites_solution_primary direct
_atom_sites_solution_secondary difmap
_audit_creation_method SHELXL-97
_cell_angle_alpha 93.772(8)
_cell_angle_beta 94.669(6)
_cell_angle_gamma 96.706(4)
_cell_formula_units_Z 2
_cell_length_a 9.6482(13)
_cell_length_b 20.919(3)
_cell_length_c 24.637(4)
_cell_measurement_reflns_used 10506
_cell_measurement_temperature 293(2)
_cell_measurement_theta_max 27.4797
_cell_measurement_theta_min 2.2372
_cell_volume 4907.8(13)
_computing_cell_refinement 'Bruker XSCANS'
_computing_data_collection 'Bruker XSCANS'
_computing_data_reduction 'Bruker SHELXTL'
_computing_molecular_graphics 'Bruker SHELXTL'
_computing_publication_material 'Bruker SHELXTL'
_computing_structure_refinement 'SHELXL-97 (Sheldrick, 1997)'
_computing_structure_solution 'SHELXS-97 (Sheldrick, 1990)'
_diffrn_ambient_temperature 293(2)
_diffrn_detector_area_resol_mean none
_diffrn_measured_fraction_theta_full 0.979
_diffrn_measured_fraction_theta_max 0.979
_diffrn_measurement_device_type 'Bruker P4'
_diffrn_measurement_method '\w scans'
_diffrn_radiation_monochromator graphite
_diffrn_radiation_source 'fine-focus sealed tube'
_diffrn_radiation_type MoK\a
_diffrn_radiation_wavelength 0.71073
_diffrn_reflns_av_R_equivalents 0.0247
_diffrn_reflns_av_sigmaI/netI 0.0480
_diffrn_reflns_limit_h_max 12
_diffrn_reflns_limit_h_min -12
_diffrn_reflns_limit_k_max 27
_diffrn_reflns_limit_k_min -27
_diffrn_reflns_limit_l_max 31
_diffrn_reflns_limit_l_min -26
_diffrn_reflns_number 38236
_diffrn_reflns_theta_full 27.48
_diffrn_reflns_theta_max 27.48
_diffrn_reflns_theta_min 2.08
_diffrn_standards_interval_count 0
_diffrn_standards_interval_time .
_diffrn_standards_number 0
_exptl_absorpt_coefficient_mu 1.046
_exptl_absorpt_correction_T_max 1.0000
_exptl_absorpt_correction_T_min 0.9309
_exptl_absorpt_correction_type multi-scan
_exptl_crystal_colour Orange
_exptl_crystal_density_diffrn 1.465
_exptl_crystal_density_method 'not measured'
_exptl_crystal_description Prism
_exptl_crystal_F_000 2234
_exptl_crystal_size_max 0.2200
_exptl_crystal_size_mid 0.2000
_exptl_crystal_size_min 0.1100
_refine_diff_density_max 2.423
_refine_diff_density_min -1.615
_refine_diff_density_rms 0.108
_refine_ls_extinction_method none
_refine_ls_goodness_of_fit_ref 1.019
_refine_ls_hydrogen_treatment constr
_refine_ls_matrix_type full
_refine_ls_number_parameters 1315
_refine_ls_number_reflns 22047
_refine_ls_number_restraints 0
_refine_ls_restrained_S_all 1.019
_refine_ls_R_factor_all 0.0760
_refine_ls_R_factor_gt 0.0549
_refine_ls_shift/su_max 0.013
_refine_ls_shift/su_mean 0.002
_refine_ls_structure_factor_coef Fsqd
_refine_ls_weighting_details 'calc w=1/[\s^2^(Fo^2^)+(0.0929P)^2^+3.1934P] where P=(Fo^2^+2Fc^2^)/3'
_refine_ls_weighting_scheme calc
_refine_ls_wR_factor_gt 0.1467
_refine_ls_wR_factor_ref 0.1738
_reflns_number_gt 16739
_reflns_number_total 22047
_reflns_threshold_expression >2sigma(I)
_cod_data_source_file b820600g.txt
_cod_data_source_block c
_cod_depositor_comments
;
The following automatic conversions were performed:
'_symmetry_cell_setting' value 'Triclinic' changed to 'triclinic'
according to '/home/saulius/struct/CIF-dictionaries/cif_core.dic'
dictionary named 'cif_core.dic' version 2.4.1 from
2010-06-29.

'_exptl_absorpt_correction_type' value 'Multi-scan' changed
to 'multi-scan' according to
'/home/saulius/struct/CIF-dictionaries/cif_core.dic' dictionary named
'cif_core.dic' version 2.4.1 from 2010-06-29.

Automatic conversion script
Id: cif_fix_enum 1527 2010-12-29 10:47:43Z saulius 
;
_cod_original_sg_symbol_H-M P-1
_cod_database_code 7200704

loop_
_symmetry_equiv_pos_as_xyz
'x, y, z'
'-x, -y, -z'

loop_
_atom_site_label
_atom_site_type_symbol
_atom_site_fract_x
_atom_site_fract_y
_atom_site_fract_z
_atom_site_U_iso_or_equiv
_atom_site_adp_type
_atom_site_occupancy
_atom_site_symmetry_multiplicity
_atom_site_calc_flag
_atom_site_refinement_flags
_atom_site_disorder_assembly
_atom_site_disorder_group
Zn1 Zn 0.13600(4) 0.899892(18) 0.258794(15) 0.04392(11) Uani 1 1 d . . .
Zn2 Zn 0.32170(4) 1.025514(19) 0.363014(19) 0.05257(12) Uani 1 1 d . . .
Zn3 Zn 1.18200(4) 0.486734(18) 0.133980(16) 0.04618(11) Uani 1 1 d . . .
Zn4 Zn 1.31356(4) 0.622367(17) 0.242150(14) 0.04103(10) Uani 1 1 d . . .
O1 O 0.2448(3) 0.88790(16) 0.19704(12) 0.0748(8) Uani 1 1 d . . .
O2 O 0.3873(4) 0.96718(16) 0.24008(14) 0.0833(9) Uani 1 1 d . . .
O3 O 0.6693(3) 0.92210(15) 0.01670(11) 0.0696(8) Uani 1 1 d . . .
O4 O 0.9246(3) 0.80409(12) 0.00268(11) 0.0659(7) Uani 1 1 d . . .
O5 O 1.1227(3) 0.57131(12) 0.12692(13) 0.0724(8) Uani 1 1 d . . .
O6 O 1.2549(3) 0.65408(12) 0.17317(10) 0.0559(6) Uani 1 1 d . . .
O7 O 1.2208(3) 0.58165(13) 0.30213(12) 0.0663(8) Uani 1 1 d . . .
O8 O 1.0989(3) 0.65627(18) 0.27534(13) 0.0842(10) Uani 1 1 d . . .
O9 O 0.7966(2) 0.57088(12) 0.48450(10) 0.0498(5) Uani 1 1 d . . .
O10 O 0.4640(3) 0.69354(11) 0.50021(10) 0.0508(6) Uani 1 1 d . . .
O11 O 0.1971(3) 0.85979(12) 0.32393(10) 0.0539(6) Uani 1 1 d . . .
O12 O 0.3518(3) 0.93548(11) 0.37005(10) 0.0555(6) Uani 1 1 d . . .
O13 O 0.0291(3) 0.97047(13) 0.27503(13) 0.0685(8) Uani 1 1 d . . .
O14 O 0.1715(3) 1.05508(13) 0.31338(12) 0.0619(7) Uani 1 1 d . . .
O15 O -0.3853(2) 1.17459(12) 0.23901(10) 0.0530(6) Uani 1 1 d . . .
O16 O -0.4191(4) 1.17952(15) 0.06433(11) 0.0778(9) Uani 1 1 d . . .
O17 O -0.0347(3) 1.44598(15) 0.06863(14) 0.0788(9) Uani 1 1 d . . .
O18 O 0.0456(3) 1.41482(13) 0.14758(11) 0.0605(7) Uani 1 1 d . . .
O19 O 1.4585(3) 0.56611(12) 0.22761(11) 0.0547(6) Uani 1 1 d . . .
O20 O 1.3329(3) 0.47496(12) 0.19155(10) 0.0556(6) Uani 1 1 d . . .
O21 O 1.9066(3) 0.37579(12) 0.27090(11) 0.0584(6) Uani 1 1 d . . .
O22 O 1.9230(3) 0.33032(13) 0.43948(11) 0.0640(7) Uani 1 1 d . . .
O23 O 1.5582(3) 0.05744(15) 0.42853(15) 0.0818(9) Uani 1 1 d . . .
O24 O 1.4613(3) 0.09664(13) 0.35551(11) 0.0600(6) Uani 1 1 d . . .
N1 N -0.0386(3) 0.83573(13) 0.22931(11) 0.0453(6) Uani 1 1 d . . .
N2 N -0.2846(3) 0.53401(14) -0.06658(12) 0.0519(7) Uani 1 1 d . . .
N3 N 1.4447(3) 0.70195(13) 0.27597(10) 0.0436(6) Uani 1 1 d . . .
N4 N 1.7673(3) 0.95697(14) 0.56474(13) 0.0509(7) Uani 1 1 d . . .
C1 C 0.3544(4) 0.92816(19) 0.20041(16) 0.0555(9) Uani 1 1 d . . .
C2 C 0.4415(4) 0.92512(17) 0.15249(15) 0.0499(8) Uani 1 1 d . . .
C3 C 0.5558(5) 0.97089(19) 0.15004(18) 0.0663(11) Uani 1 1 d . . .
H3A H 0.5805 1.0018 0.1792 0.080 Uiso 1 1 calc R . .
C4 C 0.6344(4) 0.97219(19) 0.10580(18) 0.0683(11) Uani 1 1 d . . .
H4A H 0.7106 1.0037 0.1051 0.082 Uiso 1 1 calc R . .
C5 C 0.5992(4) 0.92657(19) 0.06267(15) 0.0546(8) Uani 1 1 d . . .
C6 C 0.4869(4) 0.8795(2) 0.06523(16) 0.0661(11) Uani 1 1 d . . .
H6A H 0.4633 0.8479 0.0366 0.079 Uiso 1 1 calc R . .
C7 C 0.4105(4) 0.8791(2) 0.10947(16) 0.0611(10) Uani 1 1 d . . .
H7A H 0.3357 0.8470 0.1105 0.073 Uiso 1 1 calc R . .
C8 C 0.7787(4) 0.97237(19) 0.00941(17) 0.0597(9) Uani 1 1 d . . .
H8A H 0.8459 0.9790 0.0414 0.072 Uiso 1 1 calc R . .
H8B H 0.7401 1.0125 0.0040 0.072 Uiso 1 1 calc R . .
C9 C 0.8482(4) 0.95170(17) -0.03977(15) 0.0494(8) Uani 1 1 d . . .
C10 C 0.8242(5) 0.9816(2) -0.08807(18) 0.0701(11) Uani 1 1 d . . .
H10A H 0.7652 1.0137 -0.0891 0.084 Uiso 1 1 calc R . .
C11 C 0.8860(6) 0.9644(3) -0.13382(18) 0.0868(15) Uani 1 1 d . . .
H11A H 0.8691 0.9848 -0.1657 0.104 Uiso 1 1 calc R . .
C12 C 0.9728(6) 0.9172(3) -0.13299(18) 0.0843(14) Uani 1 1 d . . .
H12A H 1.0150 0.9055 -0.1641 0.101 Uiso 1 1 calc R . .
C13 C 0.9970(5) 0.8873(2) -0.08600(18) 0.0707(11) Uani 1 1 d . . .
H13A H 1.0554 0.8550 -0.0857 0.085 Uiso 1 1 calc R . .
C14 C 0.9369(4) 0.90402(17) -0.03899(15) 0.0540(8) Uani 1 1 d . . .
C15 C 0.9724(5) 0.87099(18) 0.01179(17) 0.0667(11) Uani 1 1 d . . .
H15A H 1.0730 0.8772 0.0210 0.080 Uiso 1 1 calc R . .
H15B H 0.9281 0.8895 0.0421 0.080 Uiso 1 1 calc R . .
C16 C 0.9788(4) 0.76401(16) 0.03832(14) 0.0489(8) Uani 1 1 d . . .
C17 C 0.9526(4) 0.69828(18) 0.02326(16) 0.0585(9) Uani 1 1 d . . .
H17A H 0.8964 0.6836 -0.0086 0.070 Uiso 1 1 calc R . .
C18 C 1.0093(4) 0.65498(17) 0.05529(15) 0.0534(8) Uani 1 1 d . . .
H18A H 0.9904 0.6110 0.0451 0.064 Uiso 1 1 calc R . .
C19 C 1.0944(3) 0.67592(15) 0.10261(13) 0.0428(7) Uani 1 1 d . . .
C20 C 1.1150(4) 0.74141(16) 0.11815(13) 0.0475(7) Uani 1 1 d . . .
H20A H 1.1690 0.7559 0.1506 0.057 Uiso 1 1 calc R . .
C21 C 1.0574(4) 0.78598(16) 0.08672(14) 0.0508(8) Uani 1 1 d . . .
H21A H 1.0714 0.8297 0.0980 0.061 Uiso 1 1 calc R . .
C22 C 1.1618(3) 0.63025(15) 0.13662(13) 0.0437(7) Uani 1 1 d . . .
C23 C 1.1203(4) 0.61432(17) 0.30695(15) 0.0494(8) Uani 1 1 d . . .
C24 C 1.0329(3) 0.60329(15) 0.35326(13) 0.0423(7) Uani 1 1 d . . .
C25 C 0.9149(4) 0.6335(2) 0.35834(17) 0.0683(12) Uani 1 1 d . . .
H25A H 0.8893 0.6610 0.3321 0.082 Uiso 1 1 calc R . .
C26 C 0.8334(4) 0.6240(2) 0.40129(17) 0.0699(12) Uani 1 1 d . . .
H26A H 0.7533 0.6445 0.4035 0.084 Uiso 1 1 calc R . .
C27 C 0.8711(3) 0.58403(16) 0.44110(13) 0.0437(7) Uani 1 1 d . . .
C28 C 0.9899(4) 0.55445(18) 0.43667(15) 0.0554(9) Uani 1 1 d . . .
H28A H 1.0173 0.5279 0.4633 0.066 Uiso 1 1 calc R . .
C29 C 1.0688(4) 0.56377(17) 0.39317(15) 0.0534(8) Uani 1 1 d . . .
H29A H 1.1482 0.5428 0.3907 0.064 Uiso 1 1 calc R . .
C30 C 0.6691(3) 0.59956(17) 0.48749(14) 0.0484(8) Uani 1 1 d . . .
H30A H 0.6107 0.5893 0.4534 0.058 Uiso 1 1 calc R . .
H30B H 0.6908 0.6461 0.4928 0.058 Uiso 1 1 calc R . .
C31 C 0.5911(3) 0.57526(14) 0.53367(13) 0.0398(6) Uani 1 1 d . . .
C32 C 0.6499(4) 0.53857(16) 0.57222(14) 0.0470(7) Uani 1 1 d . . .
H32A H 0.7402 0.5280 0.5694 0.056 Uiso 1 1 calc R . .
C33 C 0.5757(4) 0.51736(17) 0.61487(15) 0.0534(8) Uani 1 1 d . . .
H33A H 0.6164 0.4930 0.6406 0.064 Uiso 1 1 calc R . .
C34 C 0.4419(4) 0.53247(19) 0.61895(16) 0.0598(9) Uani 1 1 d . . .
H34A H 0.3917 0.5184 0.6475 0.072 Uiso 1 1 calc R . .
C35 C 0.3819(4) 0.56876(17) 0.58033(15) 0.0524(8) Uani 1 1 d . . .
H35A H 0.2908 0.5783 0.5829 0.063 Uiso 1 1 calc R . .
C36 C 0.4556(3) 0.59107(15) 0.53790(13) 0.0432(7) Uani 1 1 d . . .
C37 C 0.3875(4) 0.62990(15) 0.49673(14) 0.0472(7) Uani 1 1 d . . .
H37A H 0.3879 0.6093 0.4603 0.057 Uiso 1 1 calc R . .
H37B H 0.2910 0.6326 0.5040 0.057 Uiso 1 1 calc R . .
C38 C 0.4182(4) 0.73605(16) 0.46526(13) 0.0441(7) Uani 1 1 d . . .
C39 C 0.3078(4) 0.72024(16) 0.42489(14) 0.0506(8) Uani 1 1 d . . .
H39A H 0.2613 0.6785 0.4202 0.061 Uiso 1 1 calc R . .
C40 C 0.2679(4) 0.76703(16) 0.39187(14) 0.0499(8) Uani 1 1 d . . .
H40A H 0.1950 0.7562 0.3645 0.060 Uiso 1 1 calc R . .
C41 C 0.3347(3) 0.83006(15) 0.39875(13) 0.0421(7) Uani 1 1 d . . .
C42 C 0.4448(4) 0.84515(16) 0.43954(13) 0.0457(7) Uani 1 1 d . . .
H42A H 0.4903 0.8871 0.4448 0.055 Uiso 1 1 calc R . .
C43 C 0.4873(4) 0.79873(16) 0.47225(14) 0.0478(7) Uani 1 1 d . . .
H43A H 0.5619 0.8092 0.4989 0.057 Uiso 1 1 calc R . .
C44 C 0.2920(3) 0.87902(15) 0.36189(12) 0.0418(7) Uani 1 1 d . . .
C45 C 0.0564(3) 1.02903(16) 0.29141(13) 0.0437(7) Uani 1 1 d . . .
C46 C -0.0609(3) 1.06899(16) 0.28280(13) 0.0437(7) Uani 1 1 d . . .
C47 C -0.1979(4) 1.03927(16) 0.27688(14) 0.0490(8) Uani 1 1 d . . .
H47A H -0.2154 0.9951 0.2805 0.059 Uiso 1 1 calc R . .
C48 C -0.3094(4) 1.07391(17) 0.26575(14) 0.0486(7) Uani 1 1 d . . .
H48A H -0.4010 1.0539 0.2646 0.058 Uiso 1 1 calc R . .
C49 C -0.2835(4) 1.13826(16) 0.25645(13) 0.0463(7) Uani 1 1 d . . .
C50 C -0.1474(4) 1.17011(17) 0.26543(15) 0.0529(8) Uani 1 1 d . . .
H50A H -0.1307 1.2143 0.2621 0.063 Uiso 1 1 calc R . .
C51 C -0.0375(4) 1.13565(17) 0.27935(15) 0.0512(8) Uani 1 1 d . . .
H51A H 0.0528 1.1571 0.2865 0.061 Uiso 1 1 calc R . .
C52 C -0.5262(4) 1.14155(18) 0.22486(16) 0.0554(9) Uani 1 1 d . . .
H52A H -0.5730 1.1344 0.2577 0.066 Uiso 1 1 calc R . .
H52B H -0.5221 1.1000 0.2055 0.066 Uiso 1 1 calc R . .
C53 C -0.6050(4) 1.18289(18) 0.18941(14) 0.0513(8) Uani 1 1 d . . .
C54 C -0.7053(4) 1.2167(2) 0.2116(2) 0.0743(12) Uani 1 1 d . . .
H54A H -0.7214 1.2136 0.2481 0.089 Uiso 1 1 calc R . .
C55 C -0.7815(5) 1.2550(3) 0.1799(2) 0.0934(17) Uani 1 1 d . . .
H55A H -0.8479 1.2777 0.1952 0.112 Uiso 1 1 calc R . .
C56 C -0.7595(6) 1.2596(3) 0.1262(2) 0.0925(17) Uani 1 1 d . . .
H56A H -0.8095 1.2858 0.1050 0.111 Uiso 1 1 calc R . .
C57 C -0.6623(5) 1.2248(2) 0.1037(2) 0.0772(13) Uani 1 1 d . . .
H57A H -0.6497 1.2270 0.0669 0.093 Uiso 1 1 calc R . .
C58 C -0.5833(4) 1.18698(18) 0.13424(15) 0.0541(8) Uani 1 1 d . . .
C59 C -0.4819(5) 1.14786(18) 0.10730(16) 0.0625(10) Uani 1 1 d . . .
H59A H -0.4090 1.1398 0.1346 0.075 Uiso 1 1 calc R . .
H59B H -0.5314 1.1065 0.0927 0.075 Uiso 1 1 calc R . .
C60 C -0.3279(4) 1.23505(19) 0.07831(16) 0.0581(9) Uani 1 1 d . . .
C61 C -0.2507(4) 1.24868(19) 0.12847(16) 0.0618(10) Uani 1 1 d . . .
H61A H -0.2616 1.2208 0.1562 0.074 Uiso 1 1 calc R . .
C62 C -0.1561(4) 1.30501(18) 0.13667(15) 0.0560(9) Uani 1 1 d . . .
H62A H -0.1016 1.3138 0.1698 0.067 Uiso 1 1 calc R . .
C63 C -0.1419(4) 1.34774(17) 0.09696(16) 0.0518(8) Uani 1 1 d . . .
C64 C -0.2216(4) 1.3328(2) 0.04691(18) 0.0656(10) Uani 1 1 d . . .
H64A H -0.2128 1.3612 0.0196 0.079 Uiso 1 1 calc R . .
C65 C -0.3129(5) 1.2767(2) 0.03730(17) 0.0663(11) Uani 1 1 d . . .
H65A H -0.3641 1.2669 0.0035 0.080 Uiso 1 1 calc R . .
C66 C -0.0391(4) 1.40729(18) 0.10401(17) 0.0556(9) Uani 1 1 d . . .
C67 C 1.4438(3) 0.50653(16) 0.21358(13) 0.0435(7) Uani 1 1 d . . .
C68 C 1.5693(3) 0.47223(15) 0.22518(13) 0.0425(7) Uani 1 1 d . . .
C69 C 1.6986(4) 0.50703(18) 0.23990(16) 0.0545(8) Uani 1 1 d . . .
H69A H 1.7076 0.5518 0.2406 0.065 Uiso 1 1 calc R . .
C70 C 1.8152(4) 0.47698(19) 0.25356(18) 0.0613(10) Uani 1 1 d . . .
H70A H 1.9022 0.5013 0.2622 0.074 Uiso 1 1 calc R . .
C71 C 1.8017(4) 0.41037(17) 0.25432(15) 0.0496(8) Uani 1 1 d . . .
C72 C 1.6726(4) 0.37464(17) 0.23849(15) 0.0506(8) Uani 1 1 d . . .
H72A H 1.6634 0.3299 0.2382 0.061 Uiso 1 1 calc R . .
C73 C 1.5585(3) 0.40504(16) 0.22330(14) 0.0475(7) Uani 1 1 d . . .
H73A H 1.4732 0.3806 0.2117 0.057 Uiso 1 1 calc R . .
C74 C 2.0410(4) 0.4125(2) 0.29104(17) 0.0596(9) Uani 1 1 d . . .
H74A H 2.0267 0.4490 0.3155 0.072 Uiso 1 1 calc R . .
H74B H 2.0895 0.4286 0.2608 0.072 Uiso 1 1 calc R . .
C75 C 2.1258(4) 0.36776(19) 0.32093(15) 0.0540(8) Uani 1 1 d . . .
C76 C 2.2497(4) 0.3527(2) 0.30077(18) 0.0707(11) Uani 1 1 d . . .
H76A H 2.2769 0.3692 0.2686 0.085 Uiso 1 1 calc R . .
C77 C 2.3325(5) 0.3135(3) 0.3281(2) 0.0805(14) Uani 1 1 d . . .
H77A H 2.4167 0.3050 0.3150 0.097 Uiso 1 1 calc R . .
C78 C 2.2917(5) 0.2869(2) 0.3746(2) 0.0761(13) Uani 1 1 d . . .
H78A H 2.3453 0.2589 0.3921 0.091 Uiso 1 1 calc R . .
C79 C 2.1694(4) 0.3025(2) 0.39512(18) 0.0629(10) Uani 1 1 d . . .
H79A H 2.1414 0.2847 0.4267 0.076 Uiso 1 1 calc R . .
C80 C 2.0890(3) 0.34341(17) 0.36985(16) 0.0513(8) Uani 1 1 d . . .
C81 C 1.9689(4) 0.36803(18) 0.39733(19) 0.0626(10) Uani 1 1 d . . .
H81A H 1.9980 0.4120 0.4125 0.075 Uiso 1 1 calc R . .
H81B H 1.8909 0.3689 0.3701 0.075 Uiso 1 1 calc R . .
C82 C 1.8354(4) 0.27431(17) 0.42433(15) 0.0520(8) Uani 1 1 d . . .
C83 C 1.8465(4) 0.22481(19) 0.45840(17) 0.0600(9) Uani 1 1 d . . .
H83A H 1.9143 0.2296 0.4879 0.072 Uiso 1 1 calc R . .
C84 C 1.7566(4) 0.16834(19) 0.44832(17) 0.0601(9) Uani 1 1 d . . .
H84A H 1.7645 0.1351 0.4712 0.072 Uiso 1 1 calc R . .
C85 C 1.6547(3) 0.16027(16) 0.40467(15) 0.0466(7) Uani 1 1 d . . .
C86 C 1.6436(4) 0.21000(17) 0.37163(15) 0.0549(9) Uani 1 1 d . . .
H86A H 1.5743 0.2054 0.3426 0.066 Uiso 1 1 calc R . .
C87 C 1.7337(5) 0.26707(17) 0.38061(16) 0.0618(10) Uani 1 1 d . . .
H87A H 1.7260 0.3001 0.3575 0.074 Uiso 1 1 calc R . .
C88 C 1.5541(4) 0.10035(18) 0.39616(17) 0.0542(8) Uani 1 1 d . . .
C89 C -0.0429(4) 0.77300(17) 0.23640(15) 0.0536(8) Uani 1 1 d . . .
H89A H 0.0300 0.7592 0.2579 0.064 Uiso 1 1 calc R . .
C90 C -0.1494(4) 0.7278(2) 0.21360(16) 0.0618(10) Uani 1 1 d . . .
H90A H -0.1469 0.6845 0.2194 0.074 Uiso 1 1 calc R . .
C91 C -0.2604(4) 0.7465(2) 0.18203(16) 0.0593(9) Uani 1 1 d . . .
C92 C -0.2552(4) 0.8119(2) 0.17469(17) 0.0657(10) Uani 1 1 d . . .
H92A H -0.3270 0.8269 0.1535 0.079 Uiso 1 1 calc R . .
C93 C -0.1447(4) 0.85460(19) 0.19853(16) 0.0568(9) Uani 1 1 d . . .
H93A H -0.1437 0.8982 0.1931 0.068 Uiso 1 1 calc R . .
C94 C -0.3771(5) 0.6970(2) 0.15584(18) 0.0758(13) Uani 1 1 d . . .
H94A H -0.4600 0.7178 0.1471 0.091 Uiso 1 1 calc R . .
H94B H -0.4002 0.6647 0.1812 0.091 Uiso 1 1 calc R . .
C95 C -0.3336(5) 0.6652(2) 0.10500(18) 0.0775(13) Uani 1 1 d . . .
H95A H -0.2438 0.6498 0.1132 0.093 Uiso 1 1 calc R . .
H95B H -0.3215 0.6969 0.0782 0.093 Uiso 1 1 calc R . .
C96 C -0.4409(5) 0.6078(3) 0.07996(19) 0.0845(15) Uani 1 1 d . . .
H96A H -0.4521 0.5754 0.1061 0.101 Uiso 1 1 calc R . .
H96B H -0.5312 0.6228 0.0717 0.101 Uiso 1 1 calc R . .
C97 C -0.3917(4) 0.5788(2) 0.02875(17) 0.0663(11) Uani 1 1 d . . .
C98 C -0.4350(5) 0.5988(2) -0.02211(19) 0.0724(12) Uani 1 1 d . . .
H98A H -0.5008 0.6278 -0.0249 0.087 Uiso 1 1 calc R . .
C99 C -0.3800(4) 0.5753(2) -0.06836(17) 0.0628(10) Uani 1 1 d . . .
H99A H -0.4107 0.5887 -0.1020 0.075 Uiso 1 1 calc R . .
C100 C -0.2432(4) 0.51450(19) -0.01770(16) 0.0579(9) Uani 1 1 d . . .
H10B H -0.1766 0.4858 -0.0159 0.070 Uiso 1 1 calc R . .
C101 C -0.2951(5) 0.5352(2) 0.02970(17) 0.0663(10) Uani 1 1 d . . .
H10C H -0.2649 0.5198 0.0626 0.080 Uiso 1 1 calc R . .
C102 C 1.5474(4) 0.69455(18) 0.31375(17) 0.0644(11) Uani 1 1 d . . .
H10D H 1.5576 0.6531 0.3237 0.077 Uiso 1 1 calc R . .
C103 C 1.6387(5) 0.74522(18) 0.33866(17) 0.0660(11) Uani 1 1 d . . .
H10E H 1.7080 0.7376 0.3651 0.079 Uiso 1 1 calc R . .
C104 C 1.6284(4) 0.80761(16) 0.32462(14) 0.0469(7) Uani 1 1 d . . .
C105 C 1.5234(4) 0.81484(17) 0.28507(15) 0.0527(8) Uani 1 1 d . . .
H10F H 1.5125 0.8557 0.2738 0.063 Uiso 1 1 calc R . .
C106 C 1.4343(4) 0.76193(17) 0.26207(14) 0.0505(8) Uani 1 1 d . . .
H10G H 1.3637 0.7683 0.2357 0.061 Uiso 1 1 calc R . .
C107 C 1.7231(4) 0.86474(19) 0.35196(17) 0.0610(9) Uani 1 1 d . . .
H10H H 1.6712 0.8866 0.3781 0.073 Uiso 1 1 calc R . .
H10I H 1.7454 0.8945 0.3244 0.073 Uiso 1 1 calc R . .
C108 C 1.8583(4) 0.8514(2) 0.38123(19) 0.0718(12) Uani 1 1 d . . .
H10J H 1.9166 0.8344 0.3548 0.086 Uiso 1 1 calc R . .
H10K H 1.8384 0.8187 0.4066 0.086 Uiso 1 1 calc R . .
C109 C 1.9398(4) 0.9124(3) 0.4129(2) 0.0801(14) Uani 1 1 d . . .
H10L H 2.0368 0.9053 0.4208 0.096 Uiso 1 1 calc R . .
H10M H 1.9383 0.9485 0.3902 0.096 Uiso 1 1 calc R . .
C110 C 1.8786(4) 0.92900(19) 0.46570(18) 0.0594(10) Uani 1 1 d . . .
C111 C 1.7850(4) 0.97384(19) 0.47039(16) 0.0572(9) Uani 1 1 d . . .
H11B H 1.7580 0.9958 0.4404 0.069 Uiso 1 1 calc R . .
C112 C 1.7319(4) 0.98572(17) 0.51982(16) 0.0533(8) Uani 1 1 d . . .
H11C H 1.6678 1.0155 0.5220 0.064 Uiso 1 1 calc R . .
C113 C 1.9129(4) 0.8982(2) 0.51186(19) 0.0708(12) Uani 1 1 d . . .
H11D H 1.9745 0.8673 0.5104 0.085 Uiso 1 1 calc R . .
C114 C 1.8570(4) 0.9128(2) 0.55994(19) 0.0662(11) Uani 1 1 d . . .
H11E H 1.8822 0.8913 0.5904 0.079 Uiso 1 1 calc R . .

loop_
_atom_site_aniso_label
_atom_site_aniso_U_11
_atom_site_aniso_U_22
_atom_site_aniso_U_33
_atom_site_aniso_U_23
_atom_site_aniso_U_13
_atom_site_aniso_U_12
Zn1 0.0488(2) 0.0423(2) 0.0398(2) -0.00060(15) -0.00382(16) 0.00937(16)
Zn2 0.0428(2) 0.0442(2) 0.0695(3) 0.01640(19) -0.00380(19) -0.00011(17)
Zn3 0.0435(2) 0.03977(19) 0.0524(2) 0.00623(16) -0.00491(16) -0.00172(16)
Zn4 0.0427(2) 0.04275(19) 0.03681(18) 0.00501(15) 0.00101(14) 0.00259(15)
O1 0.0613(17) 0.093(2) 0.0662(17) 0.0067(16) 0.0156(14) -0.0132(16)
O2 0.094(2) 0.076(2) 0.081(2) -0.0050(17) 0.0363(18) -0.0002(18)
O3 0.0662(17) 0.0747(18) 0.0621(16) -0.0086(14) 0.0207(14) -0.0185(15)
O4 0.0702(17) 0.0492(14) 0.0722(17) 0.0183(13) -0.0254(14) -0.0031(13)
O5 0.0762(19) 0.0424(13) 0.093(2) 0.0060(14) -0.0247(16) 0.0075(13)
O6 0.0626(15) 0.0545(14) 0.0472(13) 0.0112(11) -0.0095(11) -0.0005(12)
O7 0.0761(19) 0.0581(15) 0.0758(18) 0.0231(14) 0.0364(15) 0.0239(14)
O8 0.081(2) 0.112(3) 0.0752(19) 0.0503(19) 0.0313(16) 0.0371(19)
O9 0.0467(13) 0.0589(14) 0.0492(13) 0.0177(11) 0.0121(10) 0.0165(11)
O10 0.0539(14) 0.0413(11) 0.0552(13) 0.0080(10) -0.0104(11) 0.0059(10)
O11 0.0568(14) 0.0542(14) 0.0490(13) 0.0127(11) -0.0090(11) 0.0048(11)
O12 0.0676(16) 0.0421(12) 0.0561(14) 0.0086(11) -0.0022(12) 0.0059(11)
O13 0.0601(16) 0.0506(14) 0.093(2) -0.0102(14) -0.0066(15) 0.0197(13)
O14 0.0492(14) 0.0619(15) 0.0732(17) 0.0099(13) -0.0109(13) 0.0096(12)
O15 0.0468(13) 0.0497(13) 0.0613(15) 0.0050(11) -0.0082(11) 0.0097(11)
O16 0.093(2) 0.0724(18) 0.0559(16) -0.0121(14) 0.0117(15) -0.0367(17)
O17 0.075(2) 0.0650(17) 0.090(2) 0.0235(16) -0.0152(17) -0.0125(15)
O18 0.0527(14) 0.0569(15) 0.0659(16) 0.0080(13) -0.0047(12) -0.0128(12)
O19 0.0468(13) 0.0495(13) 0.0672(16) 0.0000(12) 0.0053(11) 0.0060(11)
O20 0.0456(13) 0.0576(14) 0.0605(15) 0.0079(12) -0.0119(11) 0.0029(11)
O21 0.0437(13) 0.0537(14) 0.0744(17) -0.0035(12) -0.0118(12) 0.0075(11)
O22 0.0653(17) 0.0549(15) 0.0662(16) -0.0084(13) 0.0125(13) -0.0134(13)
O23 0.0608(17) 0.0653(18) 0.117(3) 0.0371(18) -0.0124(17) -0.0068(14)
O24 0.0549(15) 0.0584(15) 0.0617(15) 0.0066(12) 0.0001(12) -0.0113(12)
N1 0.0449(15) 0.0465(14) 0.0427(14) -0.0010(12) -0.0007(11) 0.0038(12)
N2 0.0500(16) 0.0498(16) 0.0530(16) 0.0045(13) -0.0035(13) -0.0011(13)
N3 0.0461(15) 0.0441(14) 0.0394(13) 0.0001(11) -0.0005(11) 0.0048(12)
N4 0.0411(15) 0.0494(15) 0.0606(18) 0.0056(13) -0.0056(13) 0.0056(12)
C1 0.049(2) 0.059(2) 0.062(2) 0.0193(18) 0.0064(17) 0.0100(17)
C2 0.0451(18) 0.0544(19) 0.0530(19) 0.0126(16) 0.0087(15) 0.0104(15)
C3 0.069(3) 0.054(2) 0.074(3) -0.0106(19) 0.021(2) -0.0033(19)
C4 0.062(2) 0.053(2) 0.085(3) -0.011(2) 0.025(2) -0.0146(18)
C5 0.0476(19) 0.061(2) 0.053(2) 0.0005(17) 0.0102(16) -0.0019(16)
C6 0.064(2) 0.072(3) 0.055(2) -0.0089(19) 0.0094(18) -0.021(2)
C7 0.051(2) 0.065(2) 0.061(2) 0.0032(19) 0.0006(17) -0.0149(18)
C8 0.055(2) 0.052(2) 0.071(2) 0.0013(18) 0.0138(18) -0.0041(17)
C9 0.0491(19) 0.0454(17) 0.0535(19) 0.0091(15) 0.0068(15) 0.0003(15)
C10 0.075(3) 0.065(2) 0.072(3) 0.020(2) -0.003(2) 0.015(2)
C11 0.120(4) 0.092(3) 0.051(2) 0.028(2) 0.005(3) 0.011(3)
C12 0.111(4) 0.090(3) 0.053(2) 0.007(2) 0.025(3) 0.007(3)
C13 0.078(3) 0.063(2) 0.074(3) 0.003(2) 0.016(2) 0.017(2)
C14 0.061(2) 0.0475(18) 0.0522(19) 0.0086(16) 0.0011(17) 0.0018(16)
C15 0.089(3) 0.048(2) 0.061(2) 0.0122(18) -0.008(2) 0.005(2)
C16 0.0467(18) 0.0459(17) 0.0523(19) 0.0116(15) -0.0058(15) 0.0013(14)
C17 0.057(2) 0.0515(19) 0.060(2) 0.0090(17) -0.0191(17) -0.0072(17)
C18 0.054(2) 0.0425(17) 0.059(2) 0.0055(15) -0.0140(16) -0.0013(15)
C19 0.0424(16) 0.0441(16) 0.0412(16) 0.0077(13) 0.0010(13) 0.0020(13)
C20 0.0525(19) 0.0465(17) 0.0415(16) 0.0028(14) -0.0036(14) 0.0042(15)
C21 0.057(2) 0.0398(16) 0.0522(19) 0.0023(14) -0.0064(16) 0.0018(15)
C22 0.0453(17) 0.0418(16) 0.0447(17) 0.0079(13) 0.0046(14) 0.0055(14)
C23 0.0456(18) 0.0474(18) 0.055(2) 0.0065(15) 0.0087(15) 0.0017(15)
C24 0.0410(16) 0.0419(16) 0.0436(16) 0.0045(13) 0.0032(13) 0.0030(13)
C25 0.064(2) 0.090(3) 0.064(2) 0.039(2) 0.0183(19) 0.035(2)
C26 0.058(2) 0.093(3) 0.074(3) 0.040(2) 0.027(2) 0.039(2)
C27 0.0405(16) 0.0448(16) 0.0471(17) 0.0086(14) 0.0095(13) 0.0043(13)
C28 0.058(2) 0.061(2) 0.056(2) 0.0266(17) 0.0145(16) 0.0231(18)
C29 0.0508(19) 0.0535(19) 0.063(2) 0.0190(17) 0.0186(16) 0.0183(16)
C30 0.0429(17) 0.0551(19) 0.0514(18) 0.0130(15) 0.0116(14) 0.0137(15)
C31 0.0406(16) 0.0374(14) 0.0413(15) 0.0036(12) 0.0057(12) 0.0031(12)
C32 0.0446(17) 0.0470(17) 0.0512(18) 0.0087(14) 0.0046(14) 0.0100(14)
C33 0.057(2) 0.0493(18) 0.056(2) 0.0134(16) 0.0047(16) 0.0071(16)
C34 0.066(2) 0.060(2) 0.058(2) 0.0176(18) 0.0229(18) 0.0062(19)
C35 0.0474(19) 0.0527(19) 0.060(2) 0.0088(16) 0.0155(16) 0.0101(16)
C36 0.0432(17) 0.0365(15) 0.0501(17) 0.0019(13) 0.0044(14) 0.0067(13)
C37 0.0444(17) 0.0418(16) 0.0559(19) 0.0073(14) 0.0012(14) 0.0075(14)
C38 0.0500(18) 0.0433(16) 0.0394(16) 0.0030(13) -0.0019(13) 0.0110(14)
C39 0.057(2) 0.0370(15) 0.0542(19) 0.0007(14) -0.0089(16) 0.0025(14)
C40 0.0526(19) 0.0455(17) 0.0478(18) -0.0004(14) -0.0132(15) 0.0052(15)
C41 0.0471(17) 0.0396(15) 0.0393(15) 0.0020(12) 0.0017(13) 0.0063(13)
C42 0.0509(18) 0.0400(15) 0.0436(16) 0.0011(13) -0.0033(14) 0.0011(14)
C43 0.0478(18) 0.0450(17) 0.0478(18) 0.0014(14) -0.0067(14) 0.0027(14)
C44 0.0458(17) 0.0440(16) 0.0370(15) 0.0046(13) 0.0046(13) 0.0104(14)
C45 0.0460(17) 0.0485(17) 0.0382(15) 0.0052(13) 0.0019(13) 0.0127(14)
C46 0.0454(17) 0.0467(17) 0.0401(16) 0.0034(13) 0.0032(13) 0.0105(14)
C47 0.0505(19) 0.0434(17) 0.0542(19) 0.0100(15) 0.0028(15) 0.0080(15)
C48 0.0415(17) 0.0519(18) 0.0527(19) 0.0070(15) 0.0054(14) 0.0045(15)
C49 0.0475(18) 0.0476(17) 0.0447(17) 0.0003(14) 0.0009(14) 0.0134(15)
C50 0.0505(19) 0.0438(17) 0.062(2) 0.0019(16) -0.0053(16) 0.0058(15)
C51 0.0445(18) 0.0475(18) 0.061(2) 0.0026(16) 0.0008(15) 0.0040(15)
C52 0.0470(19) 0.058(2) 0.060(2) 0.0089(17) -0.0049(16) 0.0051(16)
C53 0.0452(18) 0.0542(19) 0.0518(19) 0.0004(16) -0.0060(15) 0.0043(15)
C54 0.056(2) 0.092(3) 0.073(3) -0.012(2) -0.008(2) 0.022(2)
C55 0.071(3) 0.100(4) 0.107(4) -0.022(3) -0.022(3) 0.041(3)
C56 0.083(3) 0.089(3) 0.103(4) 0.011(3) -0.034(3) 0.027(3)
C57 0.077(3) 0.080(3) 0.068(3) 0.013(2) -0.018(2) -0.005(3)
C58 0.0476(19) 0.0516(19) 0.058(2) 0.0036(16) -0.0083(16) -0.0055(15)
C59 0.069(2) 0.052(2) 0.062(2) -0.0005(17) 0.0135(19) -0.0164(18)
C60 0.054(2) 0.056(2) 0.058(2) -0.0070(17) 0.0093(17) -0.0153(17)
C61 0.070(2) 0.057(2) 0.054(2) 0.0033(17) 0.0061(18) -0.0125(19)
C62 0.054(2) 0.056(2) 0.053(2) -0.0028(16) 0.0051(16) -0.0072(17)
C63 0.0385(17) 0.0499(18) 0.065(2) 0.0023(16) 0.0032(15) 0.0007(14)
C64 0.058(2) 0.063(2) 0.071(3) 0.011(2) -0.0055(19) -0.0085(19)
C65 0.064(2) 0.068(2) 0.059(2) 0.0000(19) -0.0043(19) -0.014(2)
C66 0.0433(18) 0.0503(19) 0.070(2) 0.0052(18) -0.0009(17) -0.0041(15)
C67 0.0413(16) 0.0507(18) 0.0383(15) 0.0046(13) 0.0039(13) 0.0037(14)
C68 0.0409(16) 0.0448(16) 0.0410(16) 0.0007(13) 0.0021(13) 0.0040(13)
C69 0.0469(19) 0.0470(18) 0.068(2) 0.0060(16) -0.0027(16) 0.0018(15)
C70 0.0425(19) 0.054(2) 0.083(3) 0.0000(19) -0.0104(18) -0.0011(16)
C71 0.0414(17) 0.0500(18) 0.0555(19) 0.0007(15) -0.0027(15) 0.0049(14)
C72 0.0462(18) 0.0449(17) 0.059(2) -0.0004(15) -0.0025(15) 0.0041(15)
C73 0.0357(16) 0.0498(18) 0.0540(19) 0.0002(15) -0.0038(14) 0.0009(14)
C74 0.0392(18) 0.064(2) 0.071(2) 0.0034(19) -0.0071(17) -0.0008(16)
C75 0.0390(17) 0.061(2) 0.059(2) -0.0055(17) -0.0026(15) 0.0052(16)
C76 0.052(2) 0.094(3) 0.068(3) -0.003(2) 0.0093(19) 0.017(2)
C77 0.051(2) 0.106(4) 0.086(3) -0.013(3) 0.003(2) 0.033(2)
C78 0.059(3) 0.081(3) 0.088(3) 0.003(3) -0.008(2) 0.024(2)
C79 0.057(2) 0.059(2) 0.071(3) 0.0001(19) 0.0004(19) 0.0065(18)
C80 0.0367(16) 0.0507(18) 0.063(2) -0.0045(16) -0.0024(15) 0.0008(14)
C81 0.054(2) 0.0470(19) 0.087(3) 0.0017(19) 0.019(2) 0.0001(17)
C82 0.0456(18) 0.0513(19) 0.057(2) -0.0043(16) 0.0098(15) -0.0002(15)
C83 0.0437(19) 0.063(2) 0.069(2) 0.0082(19) -0.0061(17) -0.0028(17)
C84 0.0449(19) 0.060(2) 0.075(3) 0.0192(19) 0.0003(18) 0.0028(17)
C85 0.0375(16) 0.0435(16) 0.059(2) 0.0040(15) 0.0081(14) 0.0037(13)
C86 0.064(2) 0.0465(18) 0.0501(19) -0.0039(15) -0.0007(17) -0.0010(16)
C87 0.086(3) 0.0404(17) 0.056(2) 0.0037(16) 0.006(2) -0.0021(18)
C88 0.0409(18) 0.0507(19) 0.071(2) 0.0071(17) 0.0061(17) 0.0056(15)
C89 0.056(2) 0.0513(19) 0.0515(19) 0.0045(16) -0.0026(16) 0.0055(16)
C90 0.068(2) 0.054(2) 0.061(2) 0.0019(18) 0.0052(19) 0.0019(19)
C91 0.052(2) 0.069(2) 0.053(2) -0.0098(18) 0.0068(17) -0.0017(18)
C92 0.051(2) 0.072(3) 0.071(3) -0.003(2) -0.0101(19) 0.0075(19)
C93 0.052(2) 0.053(2) 0.062(2) 0.0026(17) -0.0082(17) 0.0082(17)
C94 0.063(3) 0.087(3) 0.070(3) -0.016(2) 0.013(2) -0.017(2)
C95 0.063(3) 0.093(3) 0.068(3) -0.017(2) 0.015(2) -0.017(2)
C96 0.077(3) 0.097(4) 0.070(3) -0.027(3) 0.017(2) -0.020(3)
C97 0.057(2) 0.073(3) 0.060(2) -0.015(2) 0.0074(19) -0.021(2)
C98 0.059(2) 0.074(3) 0.081(3) -0.010(2) 0.001(2) 0.009(2)
C99 0.059(2) 0.067(2) 0.060(2) 0.0009(19) -0.0054(18) 0.0068(19)
C100 0.057(2) 0.053(2) 0.061(2) 0.0058(17) -0.0014(18) 0.0001(17)
C101 0.071(3) 0.068(2) 0.055(2) 0.0029(19) -0.0018(19) -0.008(2)
C102 0.070(3) 0.0452(18) 0.072(3) 0.0118(18) -0.022(2) 0.0010(18)
C103 0.071(3) 0.0483(19) 0.071(2) 0.0092(18) -0.032(2) -0.0021(18)
C104 0.0448(17) 0.0447(17) 0.0502(18) 0.0020(14) 0.0039(14) 0.0018(14)
C105 0.056(2) 0.0423(17) 0.059(2) 0.0066(15) -0.0020(16) 0.0059(15)
C106 0.0501(19) 0.0487(18) 0.0517(19) 0.0053(15) -0.0061(15) 0.0084(15)
C107 0.059(2) 0.053(2) 0.065(2) 0.0018(18) -0.0012(18) -0.0086(17)
C108 0.050(2) 0.079(3) 0.081(3) -0.025(2) 0.002(2) 0.001(2)
C109 0.050(2) 0.093(3) 0.088(3) -0.026(3) 0.011(2) -0.015(2)
C110 0.0387(18) 0.059(2) 0.074(2) -0.0120(19) -0.0017(17) -0.0080(16)
C111 0.058(2) 0.057(2) 0.054(2) 0.0042(17) -0.0021(17) -0.0015(17)
C112 0.0475(19) 0.0466(18) 0.065(2) 0.0057(16) -0.0058(16) 0.0083(15)
C113 0.056(2) 0.069(3) 0.086(3) -0.010(2) -0.010(2) 0.024(2)
C114 0.064(2) 0.056(2) 0.078(3) 0.004(2) -0.013(2) 0.0181(19)

loop_
_atom_type_symbol
_atom_type_description
_atom_type_scat_dispersion_real
_atom_type_scat_dispersion_imag
_atom_type_scat_source
C C 0.0033 0.0016 'International Tables Vol C Tables 4.2.6.8 and 6.1.1.4'
H H 0.0000 0.0000 'International Tables Vol C Tables 4.2.6.8 and 6.1.1.4'
N N 0.0061 0.0033 'International Tables Vol C Tables 4.2.6.8 and 6.1.1.4'
O O 0.0106 0.0060 'International Tables Vol C Tables 4.2.6.8 and 6.1.1.4'
Zn Zn 0.2839 1.4301 'International Tables Vol C Tables 4.2.6.8 and 6.1.1.4'

loop_
_geom_angle_atom_site_label_1
_geom_angle_atom_site_label_2
_geom_angle_atom_site_label_3
_geom_angle
_geom_angle_site_symmetry_1
_geom_angle_site_symmetry_3
_geom_angle_publ_flag
O1 Zn1 O13 127.45(15) . . ?
O1 Zn1 O11 115.42(13) . . ?
O13 Zn1 O11 112.31(13) . . ?
O1 Zn1 N1 97.20(12) . . ?
O13 Zn1 N1 94.38(11) . . ?
O11 Zn1 N1 100.72(11) . . ?
O24 Zn2 O12 126.94(12) 1_465 . ?
O24 Zn2 O14 96.17(12) 1_465 . ?
O12 Zn2 O14 125.07(11) . . ?
O24 Zn2 N4 108.04(12) 1_465 2_776 ?
O12 Zn2 N4 99.19(11) . 2_776 ?
O14 Zn2 N4 96.95(12) . 2_776 ?
O24 Zn2 C88 27.62(11) 1_465 1_465 ?
O12 Zn2 C88 109.19(11) . 1_465 ?
O14 Zn2 C88 121.86(12) . 1_465 ?
N4 Zn2 C88 93.26(12) 2_776 1_465 ?
O5 Zn3 O18 119.50(13) . 1_645 ?
O5 Zn3 O20 119.69(11) . . ?
O18 Zn3 O20 98.81(11) 1_645 . ?
O5 Zn3 N2 106.91(13) . 2_665 ?
O18 Zn3 N2 111.47(12) 1_645 2_665 ?
O20 Zn3 N2 98.56(12) . 2_665 ?
O5 Zn3 O17 85.18(11) . 1_645 ?
O18 Zn3 O17 56.58(10) 1_645 1_645 ?
O20 Zn3 O17 152.90(10) . 1_645 ?
N2 Zn3 O17 82.61(12) 2_665 1_645 ?
O5 Zn3 C66 104.64(12) . 1_645 ?
O18 Zn3 C66 29.04(12) 1_645 1_645 ?
O20 Zn3 C66 126.39(12) . 1_645 ?
N2 Zn3 C66 95.58(12) 2_665 1_645 ?
O17 Zn3 C66 27.69(11) 1_645 1_645 ?
O6 Zn4 O19 106.63(11) . . ?
O6 Zn4 O7 136.54(12) . . ?
O19 Zn4 O7 102.79(11) . . ?
O6 Zn4 N3 99.47(11) . . ?
O19 Zn4 N3 97.67(11) . . ?
O7 Zn4 N3 107.56(12) . . ?
O6 Zn4 O8 86.90(11) . . ?
O19 Zn4 O8 158.75(11) . . ?
O7 Zn4 O8 57.40(10) . . ?
N3 Zn4 O8 96.08(12) . . ?
O6 Zn4 C23 112.82(12) . . ?
O19 Zn4 C23 131.49(11) . . ?
O7 Zn4 C23 28.92(11) . . ?
N3 Zn4 C23 102.40(11) . . ?
O8 Zn4 C23 28.52(10) . . ?
C1 O1 Zn1 111.8(3) . . ?
C5 O3 C8 118.4(3) . . ?
C16 O4 C15 117.2(3) . . ?
C22 O5 Zn3 143.0(3) . . ?
C22 O6 Zn4 130.2(2) . . ?
C23 O7 Zn4 101.6(2) . . ?
C23 O8 Zn4 80.2(2) . . ?
C27 O9 C30 116.7(2) . . ?
C38 O10 C37 117.4(2) . . ?
C44 O11 Zn1 131.0(2) . . ?
C44 O12 Zn2 142.5(2) . . ?
C45 O13 Zn1 136.3(3) . . ?
C45 O14 Zn2 134.0(2) . . ?
C49 O15 C52 117.6(3) . . ?
C60 O16 C59 117.7(3) . . ?
C66 O17 Zn3 76.8(2) . 1_465 ?
C66 O18 Zn3 103.7(2) . 1_465 ?
C67 O19 Zn4 128.8(2) . . ?
C67 O20 Zn3 137.5(2) . . ?
C71 O21 C74 116.8(3) . . ?
C82 O22 C81 117.3(3) . . ?
C88 O24 Zn2 108.4(2) . 1_645 ?
C89 N1 C93 117.5(3) . . ?
C89 N1 Zn1 120.8(2) . . ?
C93 N1 Zn1 121.5(2) . . ?
C99 N2 C100 117.8(3) . . ?
C99 N2 Zn3 120.5(3) . 2_665 ?
C100 N2 Zn3 120.9(3) . 2_665 ?
C102 N3 C106 116.9(3) . . ?
C102 N3 Zn4 119.4(2) . . ?
C106 N3 Zn4 123.7(2) . . ?
C112 N4 C114 116.7(4) . . ?
C112 N4 Zn2 121.8(2) . 2_776 ?
C114 N4 Zn2 121.3(3) . 2_776 ?
O2 C1 O1 122.2(4) . . ?
O2 C1 C2 122.2(4) . . ?
O1 C1 C2 115.6(4) . . ?
C3 C2 C7 117.4(3) . . ?
C3 C2 C1 119.9(3) . . ?
C7 C2 C1 122.7(3) . . ?
C2 C3 C4 122.1(4) . . ?
C2 C3 H3A 119.0 . . ?
C4 C3 H3A 119.0 . . ?
C5 C4 C3 119.4(4) . . ?
C5 C4 H4A 120.3 . . ?
C3 C4 H4A 120.3 . . ?
O3 C5 C4 125.2(3) . . ?
O3 C5 C6 115.7(3) . . ?
C4 C5 C6 119.0(4) . . ?
C7 C6 C5 120.6(4) . . ?
C7 C6 H6A 119.7 . . ?
C5 C6 H6A 119.7 . . ?
C6 C7 C2 121.5(4) . . ?
C6 C7 H7A 119.3 . . ?
C2 C7 H7A 119.3 . . ?
O3 C8 C9 107.2(3) . . ?
O3 C8 H8A 110.3 . . ?
C9 C8 H8A 110.3 . . ?
O3 C8 H8B 110.3 . . ?
C9 C8 H8B 110.3 . . ?
H8A C8 H8B 108.5 . . ?
C14 C9 C10 118.7(4) . . ?
C14 C9 C8 122.2(3) . . ?
C10 C9 C8 119.1(4) . . ?
C11 C10 C9 121.0(4) . . ?
C11 C10 H10A 119.5 . . ?
C9 C10 H10A 119.5 . . ?
C10 C11 C12 120.2(4) . . ?
C10 C11 H11A 119.9 . . ?
C12 C11 H11A 119.9 . . ?
C13 C12 C11 119.5(4) . . ?
C13 C12 H12A 120.2 . . ?
C11 C12 H12A 120.2 . . ?
C12 C13 C14 121.6(4) . . ?
C12 C13 H13A 119.2 . . ?
C14 C13 H13A 119.2 . . ?
C13 C14 C9 119.0(4) . . ?
C13 C14 C15 118.8(4) . . ?
C9 C14 C15 122.2(4) . . ?
O4 C15 C14 109.3(3) . . ?
O4 C15 H15A 109.8 . . ?
C14 C15 H15A 109.8 . . ?
O4 C15 H15B 109.8 . . ?
C14 C15 H15B 109.8 . . ?
H15A C15 H15B 108.3 . . ?
O4 C16 C21 123.3(3) . . ?
O4 C16 C17 116.5(3) . . ?
C21 C16 C17 120.2(3) . . ?
C18 C17 C16 120.1(3) . . ?
C18 C17 H17A 119.9 . . ?
C16 C17 H17A 119.9 . . ?
C17 C18 C19 120.8(3) . . ?
C17 C18 H18A 119.6 . . ?
C19 C18 H18A 119.6 . . ?
C18 C19 C20 118.2(3) . . ?
C18 C19 C22 121.8(3) . . ?
C20 C19 C22 120.0(3) . . ?
C19 C20 C21 121.9(3) . . ?
C19 C20 H20A 119.1 . . ?
C21 C20 H20A 119.1 . . ?
C16 C21 C20 118.6(3) . . ?
C16 C21 H21A 120.7 . . ?
C20 C21 H21A 120.7 . . ?
O6 C22 O5 124.8(3) . . ?
O6 C22 C19 117.0(3) . . ?
O5 C22 C19 118.2(3) . . ?
O8 C23 O7 120.7(3) . . ?
O8 C23 C24 121.0(3) . . ?
O7 C23 C24 118.2(3) . . ?
O8 C23 Zn4 71.3(2) . . ?
O7 C23 Zn4 49.46(17) . . ?
C24 C23 Zn4 166.4(3) . . ?
C25 C24 C29 117.6(3) . . ?
C25 C24 C23 121.1(3) . . ?
C29 C24 C23 121.2(3) . . ?
C24 C25 C26 121.7(3) . . ?
C24 C25 H25A 119.1 . . ?
C26 C25 H25A 119.1 . . ?
C27 C26 C25 119.9(3) . . ?
C27 C26 H26A 120.0 . . ?
C25 C26 H26A 120.0 . . ?
O9 C27 C28 117.0(3) . . ?
O9 C27 C26 124.3(3) . . ?
C28 C27 C26 118.7(3) . . ?
C27 C28 C29 120.6(3) . . ?
C27 C28 H28A 119.7 . . ?
C29 C28 H28A 119.7 . . ?
C24 C29 C28 121.5(3) . . ?
C24 C29 H29A 119.3 . . ?
C28 C29 H29A 119.3 . . ?
O9 C30 C31 110.7(3) . . ?
O9 C30 H30A 109.5 . . ?
C31 C30 H30A 109.5 . . ?
O9 C30 H30B 109.5 . . ?
C31 C30 H30B 109.5 . . ?
H30A C30 H30B 108.1 . . ?
C32 C31 C36 119.6(3) . . ?
C32 C31 C30 122.1(3) . . ?
C36 C31 C30 118.3(3) . . ?
C31 C32 C33 120.8(3) . . ?
C31 C32 H32A 119.6 . . ?
C33 C32 H32A 119.6 . . ?
C32 C33 C34 119.8(3) . . ?
C32 C33 H33A 120.1 . . ?
C34 C33 H33A 120.1 . . ?
C33 C34 C35 119.8(3) . . ?
C33 C34 H34A 120.1 . . ?
C35 C34 H34A 120.1 . . ?
C36 C35 C34 121.1(3) . . ?
C36 C35 H35A 119.5 . . ?
C34 C35 H35A 119.5 . . ?
C35 C36 C31 119.0(3) . . ?
C35 C36 C37 119.7(3) . . ?
C31 C36 C37 121.3(3) . . ?
O10 C37 C36 108.7(3) . . ?
O10 C37 H37A 109.9 . . ?
C36 C37 H37A 109.9 . . ?
O10 C37 H37B 109.9 . . ?
C36 C37 H37B 109.9 . . ?
H37A C37 H37B 108.3 . . ?
O10 C38 C43 116.2(3) . . ?
O10 C38 C39 123.8(3) . . ?
C43 C38 C39 120.0(3) . . ?
C40 C39 C38 119.5(3) . . ?
C40 C39 H39A 120.2 . . ?
C38 C39 H39A 120.2 . . ?
C39 C40 C41 121.2(3) . . ?
C39 C40 H40A 119.4 . . ?
C41 C40 H40A 119.4 . . ?
C40 C41 C42 118.5(3) . . ?
C40 C41 C44 120.2(3) . . ?
C42 C41 C44 121.3(3) . . ?
C43 C42 C41 120.9(3) . . ?
C43 C42 H42A 119.5 . . ?
C41 C42 H42A 119.5 . . ?
C42 C43 C38 119.8(3) . . ?
C42 C43 H43A 120.1 . . ?
C38 C43 H43A 120.1 . . ?
O12 C44 O11 124.8(3) . . ?
O12 C44 C41 118.5(3) . . ?
O11 C44 C41 116.7(3) . . ?
O14 C45 O13 125.0(3) . . ?
O14 C45 C46 119.2(3) . . ?
O13 C45 C46 115.7(3) . . ?
C47 C46 C51 118.3(3) . . ?
C47 C46 C45 119.5(3) . . ?
C51 C46 C45 122.2(3) . . ?
C46 C47 C48 121.4(3) . . ?
C46 C47 H47A 119.3 . . ?
C48 C47 H47A 119.3 . . ?
C49 C48 C47 119.5(3) . . ?
C49 C48 H48A 120.3 . . ?
C47 C48 H48A 120.3 . . ?
O15 C49 C48 123.8(3) . . ?
O15 C49 C50 116.3(3) . . ?
C48 C49 C50 119.9(3) . . ?
C51 C50 C49 119.7(3) . . ?
C51 C50 H50A 120.2 . . ?
C49 C50 H50A 120.2 . . ?
C50 C51 C46 120.6(3) . . ?
C50 C51 H51A 119.7 . . ?
C46 C51 H51A 119.7 . . ?
O15 C52 C53 108.2(3) . . ?
O15 C52 H52A 110.1 . . ?
C53 C52 H52A 110.1 . . ?
O15 C52 H52B 110.1 . . ?
C53 C52 H52B 110.1 . . ?
H52A C52 H52B 108.4 . . ?
C54 C53 C58 119.3(4) . . ?
C54 C53 C52 118.9(4) . . ?
C58 C53 C52 121.8(3) . . ?
C53 C54 C55 120.6(5) . . ?
C53 C54 H54A 119.7 . . ?
C55 C54 H54A 119.7 . . ?
C56 C55 C54 120.3(5) . . ?
C56 C55 H55A 119.9 . . ?
C54 C55 H55A 119.9 . . ?
C55 C56 C57 119.2(5) . . ?
C55 C56 H56A 120.4 . . ?
C57 C56 H56A 120.4 . . ?
C58 C57 C56 122.1(5) . . ?
C58 C57 H57A 118.9 . . ?
C56 C57 H57A 118.9 . . ?
C57 C58 C53 118.5(4) . . ?
C57 C58 C59 120.1(4) . . ?
C53 C58 C59 121.3(3) . . ?
O16 C59 C58 112.5(3) . . ?
O16 C59 H59A 109.1 . . ?
C58 C59 H59A 109.1 . . ?
O16 C59 H59B 109.1 . . ?
C58 C59 H59B 109.1 . . ?
H59A C59 H59B 107.8 . . ?
C61 C60 O16 124.1(4) . . ?
C61 C60 C65 120.7(3) . . ?
O16 C60 C65 115.1(3) . . ?
C60 C61 C62 118.7(4) . . ?
C60 C61 H61A 120.7 . . ?
C62 C61 H61A 120.7 . . ?
C63 C62 C61 121.5(4) . . ?
C63 C62 H62A 119.2 . . ?
C61 C62 H62A 119.2 . . ?
C62 C63 C64 118.4(3) . . ?
C62 C63 C66 122.7(3) . . ?
C64 C63 C66 118.8(4) . . ?
C65 C64 C63 121.2(4) . . ?
C65 C64 H64A 119.4 . . ?
C63 C64 H64A 119.4 . . ?
C64 C65 C60 119.4(4) . . ?
C64 C65 H65A 120.3 . . ?
C60 C65 H65A 120.3 . . ?
O17 C66 O18 122.4(3) . . ?
O17 C66 C63 120.6(4) . . ?
O18 C66 C63 117.0(3) . . ?
O17 C66 Zn3 75.5(2) . 1_465 ?
O18 C66 Zn3 47.30(17) . 1_465 ?
C63 C66 Zn3 161.9(3) . 1_465 ?
O20 C67 O19 124.8(3) . . ?
O20 C67 C68 119.0(3) . . ?
O19 C67 C68 116.2(3) . . ?
C69 C68 C73 118.4(3) . . ?
C69 C68 C67 120.1(3) . . ?
C73 C68 C67 121.5(3) . . ?
C68 C69 C70 121.6(3) . . ?
C68 C69 H69A 119.2 . . ?
C70 C69 H69A 119.2 . . ?
C69 C70 C71 119.6(3) . . ?
C69 C70 H70A 120.2 . . ?
C71 C70 H70A 120.2 . . ?
O21 C71 C72 115.7(3) . . ?
O21 C71 C70 124.9(3) . . ?
C72 C71 C70 119.4(3) . . ?
C73 C72 C71 120.4(3) . . ?
C73 C72 H72A 119.8 . . ?
C71 C72 H72A 119.8 . . ?
C72 C73 C68 120.6(3) . . ?
C72 C73 H73A 119.7 . . ?
C68 C73 H73A 119.7 . . ?
O21 C74 C75 107.5(3) . . ?
O21 C74 H74A 110.2 . . ?
C75 C74 H74A 110.2 . . ?
O21 C74 H74B 110.2 . . ?
C75 C74 H74B 110.2 . . ?
H74A C74 H74B 108.5 . . ?
C76 C75 C80 118.5(4) . . ?
C76 C75 C74 119.0(4) . . ?
C80 C75 C74 122.4(3) . . ?
C77 C76 C75 120.5(4) . . ?
C77 C76 H76A 119.7 . . ?
C75 C76 H76A 119.7 . . ?
C78 C77 C76 120.5(4) . . ?
C78 C77 H77A 119.7 . . ?
C76 C77 H77A 119.7 . . ?
C77 C78 C79 119.0(4) . . ?
C77 C78 H78A 120.5 . . ?
C79 C78 H78A 120.5 . . ?
C80 C79 C78 121.3(4) . . ?
C80 C79 H79A 119.4 . . ?
C78 C79 H79A 119.4 . . ?
C79 C80 C75 120.0(4) . . ?
C79 C80 C81 120.4(4) . . ?
C75 C80 C81 119.3(3) . . ?
O22 C81 C80 113.5(3) . . ?
O22 C81 H81A 108.9 . . ?
C80 C81 H81A 108.9 . . ?
O22 C81 H81B 108.9 . . ?
C80 C81 H81B 108.9 . . ?
H81A C81 H81B 107.7 . . ?
O22 C82 C83 115.6(3) . . ?
O22 C82 C87 124.2(4) . . ?
C83 C82 C87 120.0(3) . . ?
C82 C83 C84 119.6(4) . . ?
C82 C83 H83A 120.2 . . ?
C84 C83 H83A 120.2 . . ?
C83 C84 C85 121.1(4) . . ?
C83 C84 H84A 119.5 . . ?
C85 C84 H84A 119.5 . . ?
C86 C85 C84 118.7(3) . . ?
C86 C85 C88 120.9(3) . . ?
C84 C85 C88 120.2(3) . . ?
C85 C86 C87 121.3(4) . . ?
C85 C86 H86A 119.4 . . ?
C87 C86 H86A 119.4 . . ?
C82 C87 C86 119.3(4) . . ?
C82 C87 H87A 120.4 . . ?
C86 C87 H87A 120.4 . . ?
O23 C88 O24 122.5(4) . . ?
O23 C88 C85 120.7(4) . . ?
O24 C88 C85 116.8(3) . . ?
O23 C88 Zn2 79.0(2) . 1_645 ?
O24 C88 Zn2 43.97(17) . 1_645 ?
C85 C88 Zn2 158.3(3) . 1_645 ?
N1 C89 C90 123.2(4) . . ?
N1 C89 H89A 118.4 . . ?
C90 C89 H89A 118.4 . . ?
C91 C90 C89 120.1(4) . . ?
C91 C90 H90A 119.9 . . ?
C89 C90 H90A 119.9 . . ?
C90 C91 C92 116.4(4) . . ?
C90 C91 C94 120.6(4) . . ?
C92 C91 C94 123.0(4) . . ?
C93 C92 C91 120.4(4) . . ?
C93 C92 H92A 119.8 . . ?
C91 C92 H92A 119.8 . . ?
N1 C93 C92 122.4(4) . . ?
N1 C93 H93A 118.8 . . ?
C92 C93 H93A 118.8 . . ?
C91 C94 C95 110.3(3) . . ?
C91 C94 H94A 109.6 . . ?
C95 C94 H94A 109.6 . . ?
C91 C94 H94B 109.6 . . ?
C95 C94 H94B 109.6 . . ?
H94A C94 H94B 108.1 . . ?
C94 C95 C96 113.0(4) . . ?
C94 C95 H95A 109.0 . . ?
C96 C95 H95A 109.0 . . ?
C94 C95 H95B 109.0 . . ?
C96 C95 H95B 109.0 . . ?
H95A C95 H95B 107.8 . . ?
C97 C96 C95 110.2(4) . . ?
C97 C96 H96A 109.6 . . ?
C95 C96 H96A 109.6 . . ?
C97 C96 H96B 109.6 . . ?
C95 C96 H96B 109.6 . . ?
H96A C96 H96B 108.1 . . ?
C101 C97 C98 116.9(4) . . ?
C101 C97 C96 122.3(4) . . ?
C98 C97 C96 120.7(5) . . ?
C99 C98 C97 119.8(4) . . ?
C99 C98 H98A 120.1 . . ?
C97 C98 H98A 120.1 . . ?
N2 C99 C98 122.5(4) . . ?
N2 C99 H99A 118.8 . . ?
C98 C99 H99A 118.8 . . ?
N2 C100 C101 122.7(4) . . ?
N2 C100 H10B 118.7 . . ?
C101 C100 H10B 118.7 . . ?
C100 C101 C97 120.3(4) . . ?
C100 C101 H10C 119.9 . . ?
C97 C101 H10C 119.9 . . ?
N3 C102 C103 123.1(3) . . ?
N3 C102 H10D 118.5 . . ?
C103 C102 H10D 118.5 . . ?
C104 C103 C102 120.4(3) . . ?
C104 C103 H10E 119.8 . . ?
C102 C103 H10E 119.8 . . ?
C103 C104 C105 116.3(3) . . ?
C103 C104 C107 122.3(3) . . ?
C105 C104 C107 121.4(3) . . ?
C106 C105 C104 120.4(3) . . ?
C106 C105 H10F 119.8 . . ?
C104 C105 H10F 119.8 . . ?
N3 C106 C105 123.0(3) . . ?
N3 C106 H10G 118.5 . . ?
C105 C106 H10G 118.5 . . ?
C104 C107 C108 116.9(3) . . ?
C104 C107 H10H 108.1 . . ?
C108 C107 H10H 108.1 . . ?
C104 C107 H10I 108.1 . . ?
C108 C107 H10I 108.1 . . ?
H10H C107 H10I 107.3 . . ?
C107 C108 C109 112.5(4) . . ?
C107 C108 H10J 109.1 . . ?
C109 C108 H10J 109.1 . . ?
C107 C108 H10K 109.1 . . ?
C109 C108 H10K 109.1 . . ?
H10J C108 H10K 107.8 . . ?
C110 C109 C108 112.1(4) . . ?
C110 C109 H10L 109.2 . . ?
C108 C109 H10L 109.2 . . ?
C110 C109 H10M 109.2 . . ?
C108 C109 H10M 109.2 . . ?
H10L C109 H10M 107.9 . . ?
C111 C110 C113 116.8(4) . . ?
C111 C110 C109 122.8(4) . . ?
C113 C110 C109 120.4(4) . . ?
C110 C111 C112 119.4(4) . . ?
C110 C111 H11B 120.3 . . ?
C112 C111 H11B 120.3 . . ?
N4 C112 C111 123.7(3) . . ?
N4 C112 H11C 118.1 . . ?
C111 C112 H11C 118.1 . . ?
C110 C113 C114 120.7(4) . . ?
C110 C113 H11D 119.7 . . ?
C114 C113 H11D 119.7 . . ?
N4 C114 C113 122.6(4) . . ?
N4 C114 H11E 118.7 . . ?
C113 C114 H11E 118.7 . . ?

loop_
_geom_bond_atom_site_label_1
_geom_bond_atom_site_label_2
_geom_bond_distance
_geom_bond_site_symmetry_2
_geom_bond_publ_flag
Zn1 O1 1.937(3) . ?
Zn1 O13 1.936(3) . ?
Zn1 O11 1.940(2) . ?
Zn1 N1 2.076(3) . ?
Zn2 O24 1.916(3) 1_465 ?
Zn2 O12 1.956(2) . ?
Zn2 O14 1.999(2) . ?
Zn2 N4 2.068(3) 2_776 ?
Zn2 C88 2.619(4) 1_465 ?
Zn3 O5 1.936(3) . ?
Zn3 O18 1.945(3) 1_645 ?
Zn3 O20 1.996(2) . ?
Zn3 N2 2.049(3) 2_665 ?
Zn3 O17 2.558(3) 1_645 ?
Zn3 C66 2.572(4) 1_645 ?
Zn4 O6 1.931(2) . ?
Zn4 O19 1.970(2) . ?
Zn4 O7 1.978(3) . ?
Zn4 N3 2.054(3) . ?
Zn4 O8 2.450(3) . ?
Zn4 C23 2.549(4) . ?
O1 C1 1.266(5) . ?
O2 C1 1.227(5) . ?
O3 C5 1.369(4) . ?
O3 C8 1.431(4) . ?
O4 C16 1.368(4) . ?
O4 C15 1.419(4) . ?
O5 C22 1.248(4) . ?
O6 C22 1.253(4) . ?
O7 C23 1.259(4) . ?
O8 C23 1.235(4) . ?
O9 C27 1.361(4) . ?
O9 C30 1.435(4) . ?
O10 C38 1.363(4) . ?
O10 C37 1.438(4) . ?
O11 C44 1.265(4) . ?
O12 C44 1.249(4) . ?
O13 C45 1.255(4) . ?
O14 C45 1.243(4) . ?
O15 C49 1.369(4) . ?
O15 C52 1.456(4) . ?
O16 C60 1.379(4) . ?
O16 C59 1.425(5) . ?
O17 C66 1.228(5) . ?
O17 Zn3 2.558(3) 1_465 ?
O18 C66 1.285(4) . ?
O18 Zn3 1.945(3) 1_465 ?
O19 C67 1.260(4) . ?
O20 C67 1.253(4) . ?
O21 C71 1.363(4) . ?
O21 C74 1.459(4) . ?
O22 C82 1.373(4) . ?
O22 C81 1.414(5) . ?
O23 C88 1.241(5) . ?
O24 C88 1.279(4) . ?
O24 Zn2 1.916(3) 1_645 ?
N1 C89 1.332(4) . ?
N1 C93 1.337(4) . ?
N2 C99 1.333(5) . ?
N2 C100 1.342(5) . ?
N2 Zn3 2.049(3) 2_665 ?
N3 C102 1.333(4) . ?
N3 C106 1.335(4) . ?
N4 C112 1.333(5) . ?
N4 C114 1.344(5) . ?
N4 Zn2 2.068(3) 2_776 ?
C1 C2 1.506(5) . ?
C2 C3 1.382(5) . ?
C2 C7 1.373(5) . ?
C3 C4 1.377(6) . ?
C3 H3A 0.9300 . ?
C4 C5 1.374(5) . ?
C4 H4A 0.9300 . ?
C5 C6 1.384(5) . ?
C6 C7 1.364(5) . ?
C6 H6A 0.9300 . ?
C7 H7A 0.9300 . ?
C8 C9 1.495(5) . ?
C8 H8A 0.9700 . ?
C8 H8B 0.9700 . ?
C9 C14 1.388(5) . ?
C9 C10 1.395(5) . ?
C10 C11 1.365(7) . ?
C10 H10A 0.9300 . ?
C11 C12 1.367(7) . ?
C11 H11A 0.9300 . ?
C12 C13 1.368(6) . ?
C12 H12A 0.9300 . ?
C13 C14 1.379(6) . ?
C13 H13A 0.9300 . ?
C14 C15 1.503(5) . ?
C15 H15A 0.9700 . ?
C15 H15B 0.9700 . ?
C16 C21 1.381(5) . ?
C16 C17 1.389(5) . ?
C17 C18 1.372(5) . ?
C17 H17A 0.9300 . ?
C18 C19 1.385(4) . ?
C18 H18A 0.9300 . ?
C19 C20 1.385(5) . ?
C19 C22 1.483(4) . ?
C20 C21 1.387(5) . ?
C20 H20A 0.9300 . ?
C21 H21A 0.9300 . ?
C23 C24 1.488(5) . ?
C24 C25 1.376(5) . ?
C24 C29 1.374(5) . ?
C25 C26 1.380(5) . ?
C25 H25A 0.9300 . ?
C26 C27 1.384(5) . ?
C26 H26A 0.9300 . ?
C27 C28 1.374(5) . ?
C28 C29 1.375(5) . ?
C28 H28A 0.9300 . ?
C29 H29A 0.9300 . ?
C30 C31 1.498(4) . ?
C30 H30A 0.9700 . ?
C30 H30B 0.9700 . ?
C31 C32 1.387(4) . ?
C31 C36 1.396(4) . ?
C32 C33 1.387(5) . ?
C32 H32A 0.9300 . ?
C33 C34 1.375(5) . ?
C33 H33A 0.9300 . ?
C34 C35 1.387(5) . ?
C34 H34A 0.9300 . ?
C35 C36 1.387(5) . ?
C35 H35A 0.9300 . ?
C36 C37 1.498(4) . ?
C37 H37A 0.9700 . ?
C37 H37B 0.9700 . ?
C38 C43 1.393(5) . ?
C38 C39 1.391(4) . ?
C39 C40 1.382(5) . ?
C39 H39A 0.9300 . ?
C40 C41 1.392(5) . ?
C40 H40A 0.9300 . ?
C41 C42 1.394(4) . ?
C41 C44 1.484(4) . ?
C42 C43 1.379(4) . ?
C42 H42A 0.9300 . ?
C43 H43A 0.9300 . ?
C45 C46 1.493(4) . ?
C46 C47 1.386(5) . ?
C46 C51 1.396(5) . ?
C47 C48 1.384(5) . ?
C47 H47A 0.9300 . ?
C48 C49 1.378(5) . ?
C48 H48A 0.9300 . ?
C49 C50 1.395(5) . ?
C50 C51 1.383(5) . ?
C50 H50A 0.9300 . ?
C51 H51A 0.9300 . ?
C52 C53 1.494(5) . ?
C52 H52A 0.9700 . ?
C52 H52B 0.9700 . ?
C53 C54 1.390(6) . ?
C53 C58 1.399(5) . ?
C54 C55 1.386(7) . ?
C54 H54A 0.9300 . ?
C55 C56 1.364(8) . ?
C55 H55A 0.9300 . ?
C56 C57 1.380(7) . ?
C56 H56A 0.9300 . ?
C57 C58 1.378(6) . ?
C57 H57A 0.9300 . ?
C58 C59 1.512(6) . ?
C59 H59A 0.9700 . ?
C59 H59B 0.9700 . ?
C60 C61 1.385(5) . ?
C60 C65 1.382(6) . ?
C61 C62 1.396(5) . ?
C61 H61A 0.9300 . ?
C62 C63 1.372(5) . ?
C62 H62A 0.9300 . ?
C63 C64 1.396(5) . ?
C63 C66 1.490(5) . ?
C64 C65 1.378(5) . ?
C64 H64A 0.9300 . ?
C65 H65A 0.9300 . ?
C66 Zn3 2.572(4) 1_465 ?
C67 C68 1.495(4) . ?
C68 C69 1.377(5) . ?
C68 C73 1.395(5) . ?
C69 C70 1.380(5) . ?
C69 H69A 0.9300 . ?
C70 C71 1.386(5) . ?
C70 H70A 0.9300 . ?
C71 C72 1.388(5) . ?
C72 C73 1.373(5) . ?
C72 H72A 0.9300 . ?
C73 H73A 0.9300 . ?
C74 C75 1.503(5) . ?
C74 H74A 0.9700 . ?
C74 H74B 0.9700 . ?
C75 C76 1.393(5) . ?
C75 C80 1.395(5) . ?
C76 C77 1.380(6) . ?
C76 H76A 0.9300 . ?
C77 C78 1.371(7) . ?
C77 H77A 0.9300 . ?
C78 C79 1.386(6) . ?
C78 H78A 0.9300 . ?
C79 C80 1.367(5) . ?
C79 H79A 0.9300 . ?
C80 C81 1.512(5) . ?
C81 H81A 0.9700 . ?
C81 H81B 0.9700 . ?
C82 C83 1.383(5) . ?
C82 C87 1.385(5) . ?
C83 C84 1.377(5) . ?
C83 H83A 0.9300 . ?
C84 C85 1.385(5) . ?
C84 H84A 0.9300 . ?
C85 C86 1.371(5) . ?
C85 C88 1.485(5) . ?
C86 C87 1.386(5) . ?
C86 H86A 0.9300 . ?
C87 H87A 0.9300 . ?
C88 Zn2 2.619(4) 1_645 ?
C89 C90 1.369(5) . ?
C89 H89A 0.9300 . ?
C90 C91 1.381(6) . ?
C90 H90A 0.9300 . ?
C91 C92 1.388(6) . ?
C91 C94 1.509(5) . ?
C92 C93 1.373(5) . ?
C92 H92A 0.9300 . ?
C93 H93A 0.9300 . ?
C94 C95 1.493(6) . ?
C94 H94A 0.9700 . ?
C94 H94B 0.9700 . ?
C95 C96 1.550(6) . ?
C95 H95A 0.9700 . ?
C95 H95B 0.9700 . ?
C96 C97 1.500(6) . ?
C96 H96A 0.9700 . ?
C96 H96B 0.9700 . ?
C97 C101 1.378(6) . ?
C97 C98 1.394(6) . ?
C98 C99 1.381(6) . ?
C98 H98A 0.9300 . ?
C99 H99A 0.9300 . ?
C100 C101 1.372(6) . ?
C100 H10B 0.9300 . ?
C101 H10C 0.9300 . ?
C102 C103 1.373(5) . ?
C102 H10D 0.9300 . ?
C103 C104 1.385(5) . ?
C103 H10E 0.9300 . ?
C104 C105 1.376(5) . ?
C104 C107 1.502(5) . ?
C105 C106 1.379(5) . ?
C105 H10F 0.9300 . ?
C106 H10G 0.9300 . ?
C107 C108 1.503(6) . ?
C107 H10H 0.9700 . ?
C107 H10I 0.9700 . ?
C108 C109 1.546(6) . ?
C108 H10J 0.9700 . ?
C108 H10K 0.9700 . ?
C109 C110 1.508(6) . ?
C109 H10L 0.9700 . ?
C109 H10M 0.9700 . ?
C110 C111 1.382(5) . ?
C110 C113 1.379(6) . ?
C111 C112 1.378(5) . ?
C111 H11B 0.9300 . ?
C112 H11C 0.9300 . ?
C113 C114 1.372(6) . ?
C113 H11D 0.9300 . ?
C114 H11E 0.9300 . ?
